data_7207447
loop_
_publ_author_name
'Yang, Xiao-Juan'
'Li, Hong-Xi'
'Xu, Zhong-Lin'
'Li, Hai-Yan'
'Ren, Zhi-Gang'
'Lang, Jian-Ping'

_publ_section_title
;
 Spacer length-controlled assembly of [CunIn]-based coordination polymers
 from CuI and bis(4-phenylpyrimidine-2-thio)alkane ligands
;
_journal_issue 5
_journal_name_full CrystEngComm
_journal_page_first 1641
_journal_paper_doi 10.1039/c2ce06312c
_journal_volume 14
_journal_year 2012
_chemical_formula_moiety 'C25 H23 Cu3 I3 N5 S2'
_chemical_formula_sum 'C25 H23 Cu3 I3 N5 S2'
_chemical_formula_weight 1028.97
_chemical_name_systematic
;
?
;
_space_group_IT_number 2
_symmetry_cell_setting triclinic
_symmetry_space_group_name_Hall '-P 1'
_symmetry_space_group_name_H-M 'P -1'
_atom_sites_solution_hydrogens geom
_atom_sites_solution_primary direct
_atom_sites_solution_secondary difmap
_audit_creation_method SHELXL-97
_cell_angle_alpha 93.44(3)
_cell_angle_beta 102.57(3)
_cell_angle_gamma 97.87(3)
_cell_formula_units_Z 2
_cell_length_a 10.357(2)
_cell_length_b 11.510(2)
_cell_length_c 13.130(3)
_cell_measurement_reflns_used 7258
_cell_measurement_temperature 223(2)
_cell_measurement_theta_max 25.000
_cell_measurement_theta_min 3.0000
_cell_volume 1506.8(6)
_computing_cell_refinement 'CrystalClear, Ver. 1.30 (Rigaku/MSC, 2001)'
_computing_data_collection 'CrystalClear, Ver. 1.30 (Rigaku/MSC, 2001)'
_computing_data_reduction 'CrystalStructure, Ver. 3.60 (Rigaku/MSC, 2004)'
_computing_molecular_graphics 'SHELXL-97 (Sheldrick, 1997)'
_computing_publication_material 'SHELXL-97 (Sheldrick, 1997)'
_computing_structure_refinement 'SHELXL-97 (Sheldrick, 1997)'
_computing_structure_solution 'SHELXS-97 (Sheldrick, 1990)'
_diffrn_ambient_temperature 223(2)
_diffrn_measured_fraction_theta_full 0.965
_diffrn_measured_fraction_theta_max 0.965
_diffrn_measurement_device_type 'Rigaku Mercury'
_diffrn_measurement_method \w
_diffrn_radiation_monochromator graphite
_diffrn_radiation_source 'fine-focus sealed tube'
_diffrn_radiation_type MoK\a
_diffrn_radiation_wavelength 0.71073
_diffrn_reflns_av_R_equivalents 0.0611
_diffrn_reflns_av_sigmaI/netI 0.0450
_diffrn_reflns_limit_h_max 11
_diffrn_reflns_limit_h_min -12
_diffrn_reflns_limit_k_max 13
_diffrn_reflns_limit_k_min -13
_diffrn_reflns_limit_l_max 15
_diffrn_reflns_limit_l_min -15
_diffrn_reflns_number 11164
_diffrn_reflns_theta_full 25.00
_diffrn_reflns_theta_max 25.00
_diffrn_reflns_theta_min 3.01
_diffrn_standards_decay_% 0
_diffrn_standards_interval_count 0
_diffrn_standards_interval_time 0
_diffrn_standards_number 0
_exptl_absorpt_coefficient_mu 5.335
_exptl_absorpt_correction_T_max 0.3450
_exptl_absorpt_correction_T_min 0.0720
_exptl_absorpt_correction_type multi-scan
_exptl_absorpt_process_details 'Jacobson, R. (1998) Private communication to Rigaku Corp.'
_exptl_crystal_colour yellow
_exptl_crystal_density_diffrn 2.268
_exptl_crystal_density_method 'not measured'
_exptl_crystal_description block
_exptl_crystal_F_000 972
_exptl_crystal_size_max 0.60
_exptl_crystal_size_mid 0.45
_exptl_crystal_size_min 0.20
_refine_diff_density_max 1.594
_refine_diff_density_min -2.046
_refine_diff_density_rms 0.289
_refine_ls_extinction_method none
_refine_ls_goodness_of_fit_ref 1.082
_refine_ls_hydrogen_treatment constr
_refine_ls_matrix_type full
_refine_ls_number_parameters 344
_refine_ls_number_reflns 5126
_refine_ls_number_restraints 0
_refine_ls_restrained_S_all 1.082
_refine_ls_R_factor_all 0.0525
_refine_ls_R_factor_gt 0.0483
_refine_ls_shift/su_max 0.001
_refine_ls_shift/su_mean 0.000
_refine_ls_structure_factor_coef Fsqd
_refine_ls_weighting_details 'calc w=1/[\s^2^(Fo^2^)+(0.0965P)^2^+0.0000P] where P=(Fo^2^+2Fc^2^)/3'
_refine_ls_weighting_scheme calc
_refine_ls_wR_factor_gt 0.1305
_refine_ls_wR_factor_ref 0.1341
_reflns_number_gt 4728
_reflns_number_total 5126
_reflns_threshold_expression >2sigma(I)
_cod_data_source_file c2ce06312c.txt
_cod_data_source_block 3
_cod_database_code 7207447

loop_
_symmetry_equiv_pos_as_xyz
'x, y, z'
'-x, -y, -z'

loop_
_atom_site_label
_atom_site_type_symbol
_atom_site_fract_x
_atom_site_fract_y
_atom_site_fract_z
_atom_site_U_iso_or_equiv
_atom_site_adp_type
_atom_site_occupancy
_atom_site_symmetry_multiplicity
_atom_site_calc_flag
_atom_site_refinement_flags
Cu1 Cu 0.95234(9) 0.27396(7) 0.28233(7) 0.0385(2) Uani 1 1 d .
Cu2 Cu 0.92034(8) 0.01381(7) 0.19501(6) 0.0286(2) Uani 1 1 d .
Cu3 Cu 1.14522(8) -0.00660(7) 0.03268(5) 0.0280(2) Uani 1 1 d .
I1 I 0.90487(4) 0.09297(3) 0.38060(3) 0.02787(15) Uani 1 1 d .
I2 I 1.02957(4) 0.17448(3) 0.09199(3) 0.02204(15) Uani 1 1 d .
I3 I 1.31766(4) 0.07427(3) -0.07838(3) 0.02384(15) Uani 1 1 d .
N1 N 0.6404(5) 0.4845(4) 0.2337(4) 0.0253(11) Uani 1 1 d .
N2 N 0.7815(6) 0.3387(4) 0.2277(4) 0.0266(11) Uani 1 1 d .
N3 N 1.2711(5) 0.8540(4) 0.3296(4) 0.0217(10) Uani 1 1 d .
N4 N 1.2547(5) 0.9458(4) 0.1694(3) 0.0203(10) Uani 1 1 d .
N5 N 1.1228(6) 0.3779(5) 0.3242(4) 0.0339(13) Uani 1 1 d .
S1 S 0.87227(18) 0.51047(13) 0.37732(11) 0.0301(4) Uani 1 1 d .
S2 S 1.02727(15) 0.84380(12) 0.20556(10) 0.0214(3) Uani 1 1 d .
C1 C 0.7516(7) 0.4404(5) 0.2674(4) 0.0241(12) Uani 1 1 d .
C2 C 0.6874(7) 0.2790(5) 0.1497(5) 0.0293(14) Uani 1 1 d .
H2A H 0.7030 0.2070 0.1206 0.035 Uiso 1 1 calc R
C3 C 0.5697(7) 0.3173(5) 0.1102(5) 0.0310(14) Uani 1 1 d .
H3B H 0.5038 0.2725 0.0562 0.037 Uiso 1 1 calc R
C4 C 0.5503(6) 0.4263(5) 0.1532(4) 0.0246(12) Uani 1 1 d .
C5 C 0.4272(7) 0.4806(5) 0.1140(5) 0.0278(13) Uani 1 1 d .
C6 C 0.3147(7) 0.4155(6) 0.0478(6) 0.0396(16) Uani 1 1 d .
H6A H 0.3153 0.3360 0.0270 0.047 Uiso 1 1 calc R
C7 C 0.2008(8) 0.4661(7) 0.0115(7) 0.051(2) Uani 1 1 d .
H7A H 0.1252 0.4221 -0.0345 0.062 Uiso 1 1 calc R
C8 C 0.2010(8) 0.5834(8) 0.0448(7) 0.052(2) Uani 1 1 d .
H8A H 0.1234 0.6180 0.0242 0.062 Uiso 1 1 calc R
C9 C 0.3144(10) 0.6483(7) 0.1076(7) 0.054(2) Uani 1 1 d .
H9A H 0.3152 0.7285 0.1265 0.064 Uiso 1 1 calc R
C10 C 0.4267(8) 0.5980(6) 0.1434(6) 0.0396(17) Uani 1 1 d .
H10A H 0.5030 0.6432 0.1876 0.048 Uiso 1 1 calc R
C11 C 0.8193(7) 0.6536(5) 0.3898(4) 0.0271(13) Uani 1 1 d .
H11A H 0.7229 0.6422 0.3863 0.033 Uiso 1 1 calc R
H11B H 0.8649 0.6937 0.4588 0.033 Uiso 1 1 calc R
C12 C 0.8484(6) 0.7322(5) 0.3057(4) 0.0220(12) Uani 1 1 d .
H12A H 0.8035 0.8015 0.3090 0.026 Uiso 1 1 calc R
H12B H 0.8122 0.6890 0.2365 0.026 Uiso 1 1 calc R
C13 C 0.9987(6) 0.7723(5) 0.3196(4) 0.0252(13) Uani 1 1 d .
H13A H 1.0462 0.7042 0.3277 0.030 Uiso 1 1 calc R
H13B H 1.0328 0.8272 0.3828 0.030 Uiso 1 1 calc R
C14 C 1.2035(6) 0.8861(5) 0.2413(4) 0.0193(11) Uani 1 1 d .
C15 C 1.3867(6) 0.9730(5) 0.1938(5) 0.0269(13) Uani 1 1 d .
H15A H 1.4280 1.0147 0.1471 0.032 Uiso 1 1 calc R
C16 C 1.4679(6) 0.9434(5) 0.2844(4) 0.0241(12) Uani 1 1 d .
H16A H 1.5616 0.9630 0.2983 0.029 Uiso 1 1 calc R
C17 C 1.4053(6) 0.8839(5) 0.3536(4) 0.0223(12) Uani 1 1 d .
C18 C 1.4795(6) 0.8499(5) 0.4551(4) 0.0212(12) Uani 1 1 d .
C19 C 1.6176(7) 0.8673(6) 0.4834(5) 0.0289(14) Uani 1 1 d .
H19A H 1.6674 0.9004 0.4375 0.035 Uiso 1 1 calc R
C20 C 1.6831(7) 0.8362(6) 0.5790(5) 0.0347(15) Uani 1 1 d .
H20A H 1.7772 0.8494 0.5984 0.042 Uiso 1 1 calc R
C21 C 1.6104(7) 0.7857(6) 0.6461(5) 0.0340(15) Uani 1 1 d .
H21A H 1.6552 0.7622 0.7099 0.041 Uiso 1 1 calc R
C22 C 1.4746(7) 0.7700(6) 0.6201(5) 0.0337(14) Uani 1 1 d .
H22A H 1.4259 0.7380 0.6672 0.040 Uiso 1 1 calc R
C23 C 1.4068(7) 0.8008(5) 0.5245(4) 0.0268(13) Uani 1 1 d .
H23A H 1.3127 0.7887 0.5065 0.032 Uiso 1 1 calc R
C24 C 1.2200(8) 0.4436(6) 0.3496(5) 0.0364(15) Uani 1 1 d .
C25 C 1.3383(11) 0.5259(8) 0.3826(8) 0.068(3) Uani 1 1 d .
H25A H 1.3722 0.5254 0.4575 0.102 Uiso 1 1 calc R
H25B H 1.3191 0.6039 0.3671 0.102 Uiso 1 1 calc R
H25C H 1.4048 0.5050 0.3460 0.102 Uiso 1 1 calc R

loop_
_atom_site_aniso_label
_atom_site_aniso_U_11
_atom_site_aniso_U_22
_atom_site_aniso_U_33
_atom_site_aniso_U_23
_atom_site_aniso_U_13
_atom_site_aniso_U_12
Cu1 0.0269(5) 0.0373(5) 0.0476(5) 0.0126(4) -0.0026(4) 0.0062(4)
Cu2 0.0240(4) 0.0355(4) 0.0260(4) 0.0061(3) 0.0039(3) 0.0046(3)
Cu3 0.0272(4) 0.0322(4) 0.0248(4) 0.0057(3) 0.0041(3) 0.0068(3)
I1 0.0329(3) 0.0291(2) 0.0219(2) 0.00212(16) 0.00630(19) 0.00574(19)
I2 0.0250(3) 0.0205(2) 0.0215(2) 0.00089(15) 0.00732(17) 0.00407(16)
I3 0.0181(2) 0.0308(2) 0.0211(2) 0.00069(16) 0.00266(17) 0.00189(17)
N1 0.022(3) 0.026(3) 0.028(2) 0.005(2) 0.003(2) 0.008(2)
N2 0.028(3) 0.019(2) 0.034(3) 0.006(2) 0.006(2) 0.007(2)
N3 0.020(3) 0.023(2) 0.022(2) 0.0026(18) 0.004(2) 0.006(2)
N4 0.021(3) 0.020(2) 0.022(2) 0.0041(18) 0.009(2) 0.005(2)
N5 0.033(4) 0.033(3) 0.035(3) 0.002(2) 0.004(3) 0.010(3)
S1 0.0334(9) 0.0262(8) 0.0246(7) 0.0030(6) -0.0055(7) 0.0027(7)
S2 0.0178(7) 0.0270(7) 0.0193(6) 0.0033(5) 0.0034(6) 0.0033(6)
C1 0.028(3) 0.017(3) 0.025(3) 0.004(2) 0.002(3) 0.000(2)
C2 0.028(4) 0.024(3) 0.036(3) -0.002(2) 0.006(3) 0.006(3)
C3 0.031(4) 0.023(3) 0.034(3) -0.003(2) -0.002(3) 0.003(3)
C4 0.024(3) 0.022(3) 0.027(3) 0.004(2) 0.004(3) 0.001(3)
C5 0.027(4) 0.029(3) 0.031(3) 0.007(2) 0.011(3) 0.009(3)
C6 0.025(4) 0.035(4) 0.058(4) 0.014(3) 0.002(3) 0.008(3)
C7 0.023(4) 0.044(4) 0.082(6) 0.017(4) 0.002(4) -0.001(3)
C8 0.030(4) 0.061(5) 0.072(5) 0.031(4) 0.009(4) 0.026(4)
C9 0.064(6) 0.037(4) 0.065(5) 0.006(4) 0.010(5) 0.031(4)
C10 0.041(4) 0.034(4) 0.041(4) -0.005(3) 0.001(3) 0.015(3)
C11 0.032(4) 0.030(3) 0.019(3) -0.001(2) 0.009(3) 0.000(3)
C12 0.023(3) 0.024(3) 0.019(3) 0.001(2) 0.005(2) 0.001(2)
C13 0.017(3) 0.036(3) 0.021(3) 0.007(2) 0.003(2) 0.000(3)
C14 0.020(3) 0.018(3) 0.020(3) -0.002(2) 0.007(2) 0.003(2)
C15 0.024(3) 0.030(3) 0.029(3) 0.002(2) 0.012(3) 0.003(3)
C16 0.008(3) 0.033(3) 0.030(3) 0.002(2) 0.003(2) 0.002(2)
C17 0.029(3) 0.023(3) 0.016(2) 0.001(2) 0.003(2) 0.012(3)
C18 0.018(3) 0.020(3) 0.024(3) 0.000(2) 0.002(2) 0.006(2)
C19 0.027(3) 0.036(3) 0.029(3) 0.009(3) 0.009(3) 0.015(3)
C20 0.030(4) 0.041(4) 0.034(3) 0.000(3) 0.003(3) 0.018(3)
C21 0.037(4) 0.036(4) 0.030(3) 0.007(3) 0.001(3) 0.019(3)
C22 0.029(4) 0.039(4) 0.031(3) 0.008(3) 0.001(3) 0.005(3)
C23 0.025(3) 0.036(3) 0.021(3) 0.004(2) 0.007(3) 0.007(3)
C24 0.041(4) 0.034(4) 0.034(3) -0.004(3) 0.009(3) 0.007(3)
C25 0.068(7) 0.058(5) 0.068(6) -0.008(4) 0.014(5) -0.016(5)

loop_
_atom_type_symbol
_atom_type_description
_atom_type_scat_dispersion_real
_atom_type_scat_dispersion_imag
_atom_type_scat_source
C C 0.0033 0.0016 'International Tables Vol C Tables 4.2.6.8 and 6.1.1.4'
H H 0.0000 0.0000 'International Tables Vol C Tables 4.2.6.8 and 6.1.1.4'
Cu Cu 0.3201 1.2651 'International Tables Vol C Tables 4.2.6.8 and 6.1.1.4'
I I -0.4742 1.8119 'International Tables Vol C Tables 4.2.6.8 and 6.1.1.4'
N N 0.0061 0.0033 'International Tables Vol C Tables 4.2.6.8 and 6.1.1.4'
S S 0.1246 0.1234 'International Tables Vol C Tables 4.2.6.8 and 6.1.1.4'

loop_
_geom_angle_atom_site_label_1
_geom_angle_atom_site_label_2
_geom_angle_atom_site_label_3
_geom_angle
_geom_angle_site_symmetry_1
_geom_angle_site_symmetry_3
N5 Cu1 N2 120.7(2) . .
N5 Cu1 I1 120.54(16) . .
N2 Cu1 I1 110.25(15) . .
N5 Cu1 I2 91.03(16) . .
N2 Cu1 I2 105.44(15) . .
I1 Cu1 I2 103.54(4) . .
S2 Cu2 I1 110.01(5) 1_545 .
S2 Cu2 I2 112.72(5) 1_545 .
I1 Cu2 I2 113.62(4) . .
S2 Cu2 I3 101.00(5) 1_545 2_755
I1 Cu2 I3 111.36(4) . 2_755
I2 Cu2 I3 107.39(4) . 2_755
S2 Cu2 Cu3 96.50(5) 1_545 2_755
I1 Cu2 Cu3 153.07(4) . 2_755
I2 Cu2 Cu3 57.03(4) . 2_755
I3 Cu2 Cu3 56.84(3) 2_755 2_755
N4 Cu3 I3 107.08(14) 1_545 .
N4 Cu3 I2 117.33(14) 1_545 2_755
I3 Cu3 I2 106.14(3) . 2_755
N4 Cu3 I2 105.07(12) 1_545 .
I3 Cu3 I2 108.22(3) . .
I2 Cu3 I2 112.63(4) 2_755 .
N4 Cu3 Cu2 150.79(12) 1_545 2_755
I3 Cu3 Cu2 56.29(3) . 2_755
I2 Cu3 Cu2 56.17(3) 2_755 2_755
I2 Cu3 Cu2 103.20(4) . 2_755
N4 Cu3 Cu3 130.30(14) 1_545 2_755
I3 Cu3 Cu3 122.18(4) . 2_755
I2 Cu3 Cu3 56.97(4) 2_755 2_755
I2 Cu3 Cu3 55.66(4) . 2_755
Cu2 Cu3 Cu3 73.10(4) 2_755 2_755
Cu1 I1 Cu2 73.58(4) . .
Cu2 I2 Cu3 66.80(3) . 2_755
Cu2 I2 Cu3 82.19(3) . .
Cu3 I2 Cu3 67.37(4) 2_755 .
Cu2 I2 Cu1 66.22(3) . .
Cu3 I2 Cu1 117.54(4) 2_755 .
Cu3 I2 Cu1 139.30(3) . .
Cu2 I3 Cu3 66.87(3) 2_755 .
C1 N1 C4 118.0(5) . .
C2 N2 C1 115.5(5) . .
C2 N2 Cu1 120.2(4) . .
C1 N2 Cu1 124.3(4) . .
C14 N3 C17 118.0(5) . .
C15 N4 C14 114.1(5) . .
C15 N4 Cu3 120.4(4) . 1_565
C14 N4 Cu3 125.5(4) . 1_565
C24 N5 Cu1 176.7(5) . .
C1 S1 C11 101.5(3) . .
C14 S2 C13 100.7(3) . .
C14 S2 Cu2 109.90(18) . 1_565
C13 S2 Cu2 108.5(2) . 1_565
N1 C1 N2 125.6(6) . .
N1 C1 S1 120.2(4) . .
N2 C1 S1 114.1(5) . .
N2 C2 C3 122.9(5) . .
N2 C2 H2A 118.5 . .
C3 C2 H2A 118.5 . .
C2 C3 C4 117.4(6) . .
C2 C3 H3B 121.3 . .
C4 C3 H3B 121.3 . .
N1 C4 C3 120.3(6) . .
N1 C4 C5 116.9(5) . .
C3 C4 C5 122.8(6) . .
C10 C5 C6 119.5(6) . .
C10 C5 C4 119.5(6) . .
C6 C5 C4 121.0(6) . .
C5 C6 C7 120.8(7) . .
C5 C6 H6A 119.6 . .
C7 C6 H6A 119.6 . .
C6 C7 C8 118.7(8) . .
C6 C7 H7A 120.7 . .
C8 C7 H7A 120.7 . .
C9 C8 C7 120.0(7) . .
C9 C8 H8A 120.0 . .
C7 C8 H8A 120.0 . .
C8 C9 C10 121.1(7) . .
C8 C9 H9A 119.4 . .
C10 C9 H9A 119.4 . .
C9 C10 C5 119.7(8) . .
C9 C10 H10A 120.1 . .
C5 C10 H10A 120.1 . .
C12 C11 S1 113.5(4) . .
C12 C11 H11A 108.9 . .
S1 C11 H11A 108.9 . .
C12 C11 H11B 108.9 . .
S1 C11 H11B 108.9 . .
H11A C11 H11B 107.7 . .
C11 C12 C13 111.5(5) . .
C11 C12 H12A 109.3 . .
C13 C12 H12A 109.3 . .
C11 C12 H12B 109.3 . .
C13 C12 H12B 109.3 . .
H12A C12 H12B 108.0 . .
C12 C13 S2 108.9(4) . .
C12 C13 H13A 109.9 . .
S2 C13 H13A 109.9 . .
C12 C13 H13B 109.9 . .
S2 C13 H13B 109.9 . .
H13A C13 H13B 108.3 . .
N3 C14 N4 126.9(5) . .
N3 C14 S2 118.9(4) . .
N4 C14 S2 114.1(4) . .
N4 C15 C16 123.9(5) . .
N4 C15 H15A 118.0 . .
C16 C15 H15A 118.0 . .
C17 C16 C15 117.4(5) . .
C17 C16 H16A 121.3 . .
C15 C16 H16A 121.3 . .
N3 C17 C16 119.7(5) . .
N3 C17 C18 117.2(5) . .
C16 C17 C18 123.1(6) . .
C19 C18 C23 119.1(5) . .
C19 C18 C17 122.0(5) . .
C23 C18 C17 118.9(5) . .
C18 C19 C20 120.4(6) . .
C18 C19 H19A 119.8 . .
C20 C19 H19A 119.8 . .
C21 C20 C19 120.0(7) . .
C21 C20 H20A 120.0 . .
C19 C20 H20A 120.0 . .
C22 C21 C20 120.3(6) . .
C22 C21 H21A 119.9 . .
C20 C21 H21A 119.9 . .
C21 C22 C23 120.6(6) . .
C21 C22 H22A 119.7 . .
C23 C22 H22A 119.7 . .
C22 C23 C18 119.6(6) . .
C22 C23 H23A 120.2 . .
C18 C23 H23A 120.2 . .
N5 C24 C25 178.6(8) . .
C24 C25 H25A 109.5 . .
C24 C25 H25B 109.5 . .
H25A C25 H25B 109.5 . .
C24 C25 H25C 109.5 . .
H25A C25 H25C 109.5 . .
H25B C25 H25C 109.5 . .

loop_
_geom_bond_atom_site_label_1
_geom_bond_atom_site_label_2
_geom_bond_distance
_geom_bond_site_symmetry_2
Cu1 N5 1.942(7) .
Cu1 N2 2.018(5) .
Cu1 I1 2.5622(12) .
Cu1 I2 2.9956(13) .
Cu2 S2 2.3736(16) 1_545
Cu2 I1 2.5956(10) .
Cu2 I2 2.6312(11) .
Cu2 I3 2.6335(14) 2_755
Cu2 Cu3 2.9115(12) 2_755
Cu3 N4 2.052(5) 1_545
Cu3 I3 2.6502(11) .
Cu3 I2 2.6576(14) 2_755
Cu3 I2 2.6982(11) .
Cu3 Cu2 2.9115(12) 2_755
Cu3 Cu3 2.9707(18) 2_755
I2 Cu3 2.6576(14) 2_755
I3 Cu2 2.6335(14) 2_755
N1 C1 1.321(8) .
N1 C4 1.324(8) .
N2 C2 1.330(9) .
N2 C1 1.354(7) .
N3 C14 1.319(7) .
N3 C17 1.347(8) .
N4 C15 1.323(8) .
N4 C14 1.357(7) .
N4 Cu3 2.052(5) 1_565
N5 C24 1.145(10) .
S1 C1 1.759(6) .
S1 C11 1.816(6) .
S2 C14 1.774(6) .
S2 C13 1.812(6) .
S2 Cu2 2.3736(16) 1_565
C2 C3 1.361(9) .
C2 H2A 0.9400 .
C3 C4 1.402(8) .
C3 H3B 0.9400 .
C4 C5 1.501(9) .
C5 C10 1.383(9) .
C5 C6 1.385(11) .
C6 C7 1.391(11) .
C6 H6A 0.9400 .
C7 C8 1.393(12) .
C7 H7A 0.9400 .
C8 C9 1.372(13) .
C8 H8A 0.9400 .
C9 C10 1.374(11) .
C9 H9A 0.9400 .
C10 H10A 0.9400 .
C11 C12 1.522(8) .
C11 H11A 0.9800 .
C11 H11B 0.9800 .
C12 C13 1.530(8) .
C12 H12A 0.9800 .
C12 H12B 0.9800 .
C13 H13A 0.9800 .
C13 H13B 0.9800 .
C15 C16 1.389(9) .
C15 H15A 0.9400 .
C16 C17 1.388(8) .
C16 H16A 0.9400 .
C17 C18 1.489(7) .
C18 C19 1.381(9) .
C18 C23 1.400(8) .
C19 C20 1.384(9) .
C19 H19A 0.9400 .
C20 C21 1.382(10) .
C20 H20A 0.9400 .
C21 C22 1.357(10) .
C21 H21A 0.9400 .
C22 C23 1.391(9) .
C22 H22A 0.9400 .
C23 H23A 0.9400 .
C24 C25 1.410(12) .
C25 H25A 0.9700 .
C25 H25B 0.9700 .
C25 H25C 0.9700 .

loop_
_geom_hbond_atom_site_label_D
_geom_hbond_atom_site_label_H
_geom_hbond_atom_site_label_A
_geom_hbond_distance_DH
_geom_hbond_distance_HA
_geom_hbond_distance_DA
_geom_hbond_angle_DHA
_geom_hbond_site_symmetry_A
C3 H3B I3 0.94 2.98 3.889(7) 163.5 1_455
C11 H11A N1 0.98 2.54 2.881(8) 100.6 .
C13 H13A S1 0.98 2.87 3.316(6) 108.8 .
C23 H23A N3 0.94 2.45 2.785(8) 100.8 .

loop_
_geom_torsion_atom_site_label_1
_geom_torsion_atom_site_label_2
_geom_torsion_atom_site_label_3
_geom_torsion_atom_site_label_4
_geom_torsion
_geom_torsion_site_symmetry_1
_geom_torsion_site_symmetry_4
N5 Cu1 I1 Cu2 -111.93(19) . .
N2 Cu1 I1 Cu2 99.86(16) . .
I2 Cu1 I1 Cu2 -12.52(3) . .
S2 Cu2 I1 Cu1 142.62(6) 1_545 .
I2 Cu2 I1 Cu1 15.18(3) . .
I3 Cu2 I1 Cu1 -106.25(5) 2_755 .
Cu3 Cu2 I1 Cu1 -48.05(9) 2_755 .
S2 Cu2 I2 Cu3 82.80(5) 1_545 2_755
I1 Cu2 I2 Cu3 -151.18(4) . 2_755
I3 Cu2 I2 Cu3 -27.57(3) 2_755 2_755
S2 Cu2 I2 Cu3 14.13(5) 1_545 .
I1 Cu2 I2 Cu3 140.15(4) . .
I3 Cu2 I2 Cu3 -96.24(4) 2_755 .
Cu3 Cu2 I2 Cu3 -68.67(4) 2_755 .
S2 Cu2 I2 Cu1 -139.59(6) 1_545 .
I1 Cu2 I2 Cu1 -13.57(3) . .
I3 Cu2 I2 Cu1 110.04(4) 2_755 .
Cu3 Cu2 I2 Cu1 137.61(3) 2_755 .
N4 Cu3 I2 Cu2 -60.79(15) 1_545 .
I3 Cu3 I2 Cu2 -174.92(3) . .
I2 Cu3 I2 Cu2 68.06(4) 2_755 .
Cu2 Cu3 I2 Cu2 126.61(4) 2_755 .
Cu3 Cu3 I2 Cu2 68.06(4) 2_755 .
N4 Cu3 I2 Cu3 -128.85(15) 1_545 2_755
I3 Cu3 I2 Cu3 117.02(4) . 2_755
I2 Cu3 I2 Cu3 0.0 2_755 2_755
Cu2 Cu3 I2 Cu3 58.55(4) 2_755 2_755
N4 Cu3 I2 Cu1 -22.38(15) 1_545 .
I3 Cu3 I2 Cu1 -136.51(4) . .
I2 Cu3 I2 Cu1 106.47(5) 2_755 .
Cu2 Cu3 I2 Cu1 165.02(4) 2_755 .
Cu3 Cu3 I2 Cu1 106.47(5) 2_755 .
N5 Cu1 I2 Cu2 134.76(16) . .
N2 Cu1 I2 Cu2 -102.89(16) . .
I1 Cu1 I2 Cu2 12.95(3) . .
N5 Cu1 I2 Cu3 179.09(16) . 2_755
N2 Cu1 I2 Cu3 -58.56(16) . 2_755
I1 Cu1 I2 Cu3 57.28(4) . 2_755
N5 Cu1 I2 Cu3 92.48(16) . .
N2 Cu1 I2 Cu3 -145.17(16) . .
I1 Cu1 I2 Cu3 -29.32(6) . .
N4 Cu3 I3 Cu2 153.22(14) 1_545 2_755
I2 Cu3 I3 Cu2 27.15(3) 2_755 2_755
I2 Cu3 I3 Cu2 -93.98(4) . 2_755
Cu3 Cu3 I3 Cu2 -33.62(5) 2_755 2_755
N5 Cu1 N2 C2 141.9(5) . .
I1 Cu1 N2 C2 -69.9(5) . .
I2 Cu1 N2 C2 41.2(5) . .
N5 Cu1 N2 C1 -40.2(5) . .
I1 Cu1 N2 C1 107.9(4) . .
I2 Cu1 N2 C1 -140.9(4) . .
C4 N1 C1 N2 -1.1(9) . .
C4 N1 C1 S1 -177.5(4) . .
C2 N2 C1 N1 -1.7(9) . .
Cu1 N2 C1 N1 -179.6(5) . .
C2 N2 C1 S1 175.0(5) . .
Cu1 N2 C1 S1 -3.0(6) . .
C11 S1 C1 N1 -15.2(6) . .
C11 S1 C1 N2 168.0(4) . .
C1 N2 C2 C3 1.3(9) . .
Cu1 N2 C2 C3 179.3(5) . .
N2 C2 C3 C4 1.6(10) . .
C1 N1 C4 C3 4.1(9) . .
C1 N1 C4 C5 -177.9(5) . .
C2 C3 C4 N1 -4.4(9) . .
C2 C3 C4 C5 177.7(6) . .
N1 C4 C5 C10 16.1(9) . .
C3 C4 C5 C10 -165.9(6) . .
N1 C4 C5 C6 -164.8(6) . .
C3 C4 C5 C6 13.1(9) . .
C10 C5 C6 C7 -0.9(11) . .
C4 C5 C6 C7 -179.9(7) . .
C5 C6 C7 C8 -1.2(12) . .
C6 C7 C8 C9 3.4(13) . .
C7 C8 C9 C10 -3.5(14) . .
C8 C9 C10 C5 1.4(13) . .
C6 C5 C10 C9 0.8(11) . .
C4 C5 C10 C9 179.8(7) . .
C1 S1 C11 C12 -72.9(5) . .
S1 C11 C12 C13 -69.1(6) . .
C11 C12 C13 S2 170.4(4) . .
C14 S2 C13 C12 178.0(4) . .
Cu2 S2 C13 C12 62.6(4) 1_565 .
C17 N3 C14 N4 0.9(8) . .
C17 N3 C14 S2 178.0(4) . .
C15 N4 C14 N3 0.0(8) . .
Cu3 N4 C14 N3 179.9(4) 1_565 .
C15 N4 C14 S2 -177.2(4) . .
Cu3 N4 C14 S2 2.7(6) 1_565 .
C13 S2 C14 N3 4.0(5) . .
Cu2 S2 C14 N3 118.4(4) 1_565 .
C13 S2 C14 N4 -178.6(4) . .
Cu2 S2 C14 N4 -64.2(4) 1_565 .
C14 N4 C15 C16 0.3(8) . .
Cu3 N4 C15 C16 -179.6(4) 1_565 .
N4 C15 C16 C17 -1.3(9) . .
C14 N3 C17 C16 -1.9(7) . .
C14 N3 C17 C18 178.3(4) . .
C15 C16 C17 N3 2.1(8) . .
C15 C16 C17 C18 -178.1(5) . .
N3 C17 C18 C19 174.5(5) . .
C16 C17 C18 C19 -5.3(8) . .
N3 C17 C18 C23 -6.6(7) . .
C16 C17 C18 C23 173.6(5) . .
C23 C18 C19 C20 0.2(9) . .
C17 C18 C19 C20 179.1(5) . .
C18 C19 C20 C21 1.0(9) . .
C19 C20 C21 C22 -2.2(10) . .
C20 C21 C22 C23 2.1(10) . .
C21 C22 C23 C18 -0.9(10) . .
C19 C18 C23 C22 -0.2(9) . .
C17 C18 C23 C22 -179.2(5) . .
